data_7017062
loop_
_publ_author_name
'Jie, Suyun'
'Ai, Pengfei'
'Li, Bo-Geng'

_publ_section_title
;
 Highly active and stereospecific polymerization of 1,3-butadiene
 catalyzed by dinuclear cobalt(ii) complexes bearing
 3-aryliminomethyl-2-hydroxybenzaldehydes.
;
_journal_issue 41
_journal_name_full 'Dalton transactions (Cambridge, England : 2003)'
_journal_page_first 10975
_journal_page_last 10982
_journal_paper_doi 10.1039/c1dt11073j
_journal_volume 40
_journal_year 2011
_chemical_formula_sum 'C38 H36 Cl2 Co2 N2 O8'
_chemical_formula_weight 837.45
_chemical_name_systematic
;
?
;
_space_group_IT_number 88
_symmetry_cell_setting tetragonal
_symmetry_space_group_name_Hall '-I 4ad'
_symmetry_space_group_name_H-M 'I 41/a :2'
_atom_sites_solution_hydrogens geom
_atom_sites_solution_primary direct
_atom_sites_solution_secondary difmap
_audit_creation_method SHELXL-97
_cell_angle_alpha 90.00
_cell_angle_beta 90.00
_cell_angle_gamma 90.00
_cell_formula_units_Z 8
_cell_length_a 23.979(3)
_cell_length_b 23.979(3)
_cell_length_c 13.130(2)
_cell_measurement_reflns_used 3330
_cell_measurement_temperature 293(2)
_cell_measurement_theta_max 25.01
_cell_measurement_theta_min 1.70
_cell_volume 7549.7(18)
_computing_cell_refinement 'Siemens SMART & SAINT'
_computing_data_collection 'Siemens SMART'
_computing_data_reduction 'Siemens XPREP'
_computing_structure_refinement 'Siemens SHELXTL'
_computing_structure_solution 'Siemens SHELXTL'
_diffrn_ambient_temperature 293(2)
_diffrn_measured_fraction_theta_full 1.000
_diffrn_measured_fraction_theta_max 1.000
_diffrn_measurement_device_type 'CCD area detector'
_diffrn_measurement_method 'phi and omega scans'
_diffrn_radiation_monochromator graphite
_diffrn_radiation_source 'fine-focus sealed tube'
_diffrn_radiation_type MoK\a
_diffrn_radiation_wavelength 0.71073
_diffrn_reflns_av_R_equivalents 0.2180
_diffrn_reflns_av_sigmaI/netI 0.1908
_diffrn_reflns_limit_h_max 28
_diffrn_reflns_limit_h_min -16
_diffrn_reflns_limit_k_max 28
_diffrn_reflns_limit_k_min -28
_diffrn_reflns_limit_l_max 15
_diffrn_reflns_limit_l_min -15
_diffrn_reflns_number 15500
_diffrn_reflns_theta_full 25.01
_diffrn_reflns_theta_max 25.01
_diffrn_reflns_theta_min 1.70
_diffrn_standards_decay_% none
_diffrn_standards_interval_count none
_diffrn_standards_interval_time none
_diffrn_standards_number none
_exptl_absorpt_coefficient_mu 1.074
_exptl_absorpt_correction_T_max 0.9790
_exptl_absorpt_correction_T_min 0.9586
_exptl_absorpt_correction_type empirical
_exptl_absorpt_process_details 'SADABS (Sheldrick, 1996)'
_exptl_crystal_colour red
_exptl_crystal_density_diffrn 1.474
_exptl_crystal_density_method 'not measured'
_exptl_crystal_description prism
_exptl_crystal_F_000 3440
_exptl_crystal_size_max 0.04
_exptl_crystal_size_mid 0.04
_exptl_crystal_size_min 0.02
_refine_diff_density_max 0.350
_refine_diff_density_min -0.509
_refine_diff_density_rms 0.084
_refine_ls_extinction_method none
_refine_ls_goodness_of_fit_ref 0.908
_refine_ls_hydrogen_treatment constr
_refine_ls_matrix_type full
_refine_ls_number_parameters 235
_refine_ls_number_reflns 3330
_refine_ls_number_restraints 0
_refine_ls_restrained_S_all 0.908
_refine_ls_R_factor_gt 0.0616
_refine_ls_shift/su_max 0.001
_refine_ls_shift/su_mean 0.000
_refine_ls_structure_factor_coef Fsqd
_refine_ls_weighting_details 'calc w=1/[\s^2^(Fo^2^)+(0.0765P)^2^+0.0000P] where P=(Fo^2^+2Fc^2^)/3'
_refine_ls_weighting_scheme calc
_refine_ls_wR_factor_gt 0.1342
_refine_ls_wR_factor_ref 0.1857
_reflns_number_gt 1234
_reflns_number_total 3330
_reflns_threshold_expression >2sigma(I)
_cod_data_source_file c1dt11073j.txt
_cod_data_source_block complex_C2
_cod_depositor_comments
;
The following automatic conversions were performed:

'_symmetry_cell_setting' value 'Tetragonal' changed to 'tetragonal'
according to /home/saulius/struct/CIF-dictionaries/cif_core.dic
dictionary named 'cif_core.dic' version 2.4.1 from 2010-06-29.

Automatic conversion script
Id: cif_fix_values 1715 2011-07-08 13:25:40Z adriana 
;
_cod_original_cell_volume 7549.8(16)
_cod_original_sg_symbol_H-M I4(1)/a
_cod_database_code 7017062
_refine_ls_r_factor_ref 0.2046

loop_
_symmetry_equiv_pos_as_xyz
'x, y, z'
'-x+1/2, -y, z+1/2'
'-y+3/4, x+1/4, z+1/4'
'y+3/4, -x+3/4, z+3/4'
'x+1/2, y+1/2, z+1/2'
'-x+1, -y+1/2, z+1'
'-y+5/4, x+3/4, z+3/4'
'y+5/4, -x+5/4, z+5/4'
'-x, -y, -z'
'x-1/2, y, -z-1/2'
'y-3/4, -x-1/4, -z-1/4'
'-y-3/4, x-3/4, -z-3/4'
'-x+1/2, -y+1/2, -z+1/2'
'x, y+1/2, -z'
'y-1/4, -x+1/4, -z+1/4'
'-y-1/4, x-1/4, -z-1/4'

loop_
_atom_site_label
_atom_site_type_symbol
_atom_site_fract_x
_atom_site_fract_y
_atom_site_fract_z
_atom_site_U_iso_or_equiv
_atom_site_adp_type
_atom_site_occupancy
_atom_site_symmetry_multiplicity
_atom_site_calc_flag
_atom_site_refinement_flags
Co Co 0.96253(4) 0.53385(5) 0.05996(9) 0.0491(4) Uani 1 1 d .
Cl1 Cl 1.03832(13) 0.31891(12) 0.4317(2) 0.0998(10) Uani 1 1 d .
O1 O 0.9897(2) 0.4518(2) 0.0711(4) 0.0478(14) Uani 1 1 d .
O2 O 1.0698(3) 0.3869(3) -0.0278(5) 0.076(2) Uani 1 1 d .
N1 N 0.9217(2) 0.5186(3) 0.1974(5) 0.0433(17) Uani 1 1 d .
C1 C 1.0716(4) 0.3652(4) 0.0575(8) 0.073(3) Uani 1 1 d .
H1A H 1.0955 0.3348 0.0632 0.088 Uiso 1 1 calc R
C2 C 1.0421(4) 0.3800(3) 0.1504(7) 0.055(2) Uani 1 1 d .
C3 C 1.0532(4) 0.3487(4) 0.2363(8) 0.065(3) Uani 1 1 d .
H3A H 1.0792 0.3200 0.2327 0.078 Uiso 1 1 calc R
C4 C 1.0268(4) 0.3591(4) 0.3264(7) 0.063(3) Uani 1 1 d .
C5 C 0.9866(3) 0.4023(3) 0.3296(7) 0.054(2) Uani 1 1 d .
H5A H 0.9667 0.4084 0.3893 0.064 Uiso 1 1 calc R
C6 C 0.9763(3) 0.4354(3) 0.2456(6) 0.043(2) Uani 1 1 d .
C7 C 1.0027(3) 0.4246(3) 0.1515(7) 0.047(2) Uani 1 1 d .
C8 C 0.9342(3) 0.4797(3) 0.2594(6) 0.045(2) Uani 1 1 d .
H8A H 0.9145 0.4791 0.3204 0.054 Uiso 1 1 calc R
C9 C 0.8785(3) 0.5572(3) 0.2320(6) 0.043(2) Uani 1 1 d .
C10 C 0.8930(4) 0.6059(4) 0.2798(6) 0.054(2) Uani 1 1 d .
C11 C 0.9527(4) 0.6204(4) 0.3015(7) 0.076(3) Uani 1 1 d .
H11A H 0.9765 0.5913 0.2766 0.114 Uiso 1 1 calc R
H11B H 0.9579 0.6245 0.3736 0.114 Uiso 1 1 calc R
H11C H 0.9619 0.6549 0.2681 0.114 Uiso 1 1 calc R
C12 C 0.8503(4) 0.6409(4) 0.3077(7) 0.066(3) Uani 1 1 d .
H12A H 0.8593 0.6736 0.3421 0.079 Uiso 1 1 calc R
C13 C 0.7941(4) 0.6302(4) 0.2873(7) 0.059(3) Uani 1 1 d .
C14 C 0.7485(4) 0.6709(4) 0.3193(8) 0.106(4) Uani 1 1 d .
H14A H 0.7128 0.6565 0.2994 0.159 Uiso 1 1 calc R
H14B H 0.7546 0.7062 0.2868 0.159 Uiso 1 1 calc R
H14C H 0.7494 0.6756 0.3919 0.159 Uiso 1 1 calc R
C15 C 0.7821(4) 0.5813(4) 0.2403(7) 0.062(3) Uani 1 1 d .
H15A H 0.7450 0.5726 0.2280 0.075 Uiso 1 1 calc R
C16 C 0.8232(4) 0.5433(4) 0.2094(6) 0.055(2) Uani 1 1 d .
C17 C 0.8090(4) 0.4881(4) 0.1549(7) 0.073(3) Uani 1 1 d .
H17A H 0.8428 0.4685 0.1391 0.109 Uiso 1 1 calc R
H17B H 0.7891 0.4959 0.0931 0.109 Uiso 1 1 calc R
H17C H 0.7862 0.4655 0.1986 0.109 Uiso 1 1 calc R
O3 O 1.0369(2) 0.5538(2) 0.1309(4) 0.0631(17) Uani 1 1 d .
O4 O 1.0946(2) 0.4991(3) 0.0393(4) 0.0610(16) Uani 1 1 d .
C18 C 1.1338(4) 0.5594(4) 0.1644(8) 0.102(4) Uani 1 1 d .
H18A H 1.1676 0.5424 0.1406 0.153 Uiso 1 1 calc R
H18B H 1.1295 0.5523 0.2360 0.153 Uiso 1 1 calc R
H18C H 1.1354 0.5989 0.1529 0.153 Uiso 1 1 calc R
C19 C 1.0847(4) 0.5353(4) 0.1075(8) 0.062(3) Uani 1 1 d .

loop_
_atom_site_aniso_label
_atom_site_aniso_U_11
_atom_site_aniso_U_22
_atom_site_aniso_U_33
_atom_site_aniso_U_23
_atom_site_aniso_U_13
_atom_site_aniso_U_12
Co 0.0456(7) 0.0526(8) 0.0491(7) -0.0037(6) 0.0096(6) 0.0094(6)
Cl1 0.128(3) 0.097(2) 0.0740(19) 0.0301(17) 0.0047(18) 0.0345(18)
O1 0.043(3) 0.057(4) 0.044(4) -0.003(3) 0.007(3) 0.014(3)
O2 0.093(5) 0.060(4) 0.076(5) 0.004(4) 0.033(4) 0.034(4)
N1 0.031(4) 0.051(4) 0.048(4) -0.004(4) 0.010(3) 0.006(3)
C1 0.077(7) 0.052(6) 0.090(8) 0.008(6) 0.024(7) 0.032(5)
C2 0.063(6) 0.047(6) 0.054(6) -0.002(5) 0.006(5) 0.017(5)
C3 0.064(7) 0.059(6) 0.071(7) 0.015(6) 0.008(6) 0.014(5)
C4 0.061(6) 0.064(7) 0.064(7) 0.013(5) -0.006(5) -0.002(5)
C5 0.052(6) 0.061(6) 0.048(6) -0.001(5) 0.002(5) -0.005(5)
C6 0.048(5) 0.037(5) 0.043(5) -0.010(4) -0.002(4) -0.001(4)
C7 0.039(5) 0.050(6) 0.053(6) -0.002(5) 0.007(5) 0.001(4)
C8 0.035(5) 0.055(6) 0.045(5) -0.007(5) 0.010(4) -0.004(4)
C9 0.041(5) 0.046(5) 0.042(5) 0.000(4) 0.006(4) 0.006(4)
C10 0.055(6) 0.052(6) 0.053(6) -0.011(5) -0.001(5) 0.009(5)
C11 0.063(7) 0.085(7) 0.079(7) -0.033(6) 0.007(6) -0.017(5)
C12 0.079(7) 0.048(6) 0.070(7) -0.010(5) 0.027(6) 0.011(5)
C13 0.056(7) 0.055(6) 0.067(7) 0.016(5) 0.023(5) 0.012(5)
C14 0.114(9) 0.085(8) 0.119(10) -0.002(7) 0.051(8) 0.057(7)
C15 0.039(6) 0.078(7) 0.070(7) 0.018(6) 0.015(5) 0.010(5)
C16 0.050(6) 0.056(6) 0.058(6) 0.011(5) 0.021(5) 0.005(5)
C17 0.056(6) 0.077(7) 0.086(8) -0.016(6) 0.004(5) -0.017(5)
O3 0.055(4) 0.071(4) 0.063(4) -0.026(3) 0.002(3) 0.006(3)
O4 0.042(3) 0.080(4) 0.061(4) -0.019(4) 0.006(3) 0.003(3)
C18 0.064(7) 0.129(10) 0.113(9) -0.060(8) 0.005(7) 0.000(7)
C19 0.041(6) 0.072(7) 0.072(7) -0.015(6) -0.004(5) 0.003(5)

loop_
_atom_type_symbol
_atom_type_description
_atom_type_scat_dispersion_real
_atom_type_scat_dispersion_imag
_atom_type_scat_source
C C 0.0033 0.0016 'International Tables Vol C Tables 4.2.6.8 and 6.1.1.4'
H H 0.0000 0.0000 'International Tables Vol C Tables 4.2.6.8 and 6.1.1.4'
O O 0.0106 0.0060 'International Tables Vol C Tables 4.2.6.8 and 6.1.1.4'
N N 0.0061 0.0033 'International Tables Vol C Tables 4.2.6.8 and 6.1.1.4'
Cl Cl 0.1484 0.1585 'International Tables Vol C Tables 4.2.6.8 and 6.1.1.4'
Co Co 0.3494 0.9721 'International Tables Vol C Tables 4.2.6.8 and 6.1.1.4'

loop_
_geom_angle_atom_site_label_1
_geom_angle_atom_site_label_2
_geom_angle_atom_site_label_3
_geom_angle
_geom_angle_site_symmetry_1
_geom_angle_site_symmetry_3
O4 Co O3 162.2(2) 9_765 .
O4 Co O1 83.7(2) 9_765 .
O3 Co O1 85.2(2) . .
O4 Co N1 99.8(2) 9_765 .
O3 Co N1 93.2(2) . .
O1 Co N1 85.4(2) . .
O4 Co O2 88.5(3) 9_765 9_765
O3 Co O2 101.5(2) . 9_765
O1 Co O2 171.5(3) . 9_765
N1 Co O2 99.2(2) . 9_765
O4 Co O1 84.6(2) 9_765 9_765
O3 Co O1 82.0(2) . 9_765
O1 Co O1 92.4(2) . 9_765
N1 Co O1 174.9(2) . 9_765
O2 Co O1 83.5(2) 9_765 9_765
O4 Co Co 81.51(16) 9_765 9_765
O3 Co Co 80.75(16) . 9_765
O1 Co Co 46.46(14) . 9_765
N1 Co Co 131.71(18) . 9_765
O2 Co Co 129.04(19) 9_765 9_765
O1 Co Co 45.95(14) 9_765 9_765
C7 O1 Co 128.1(5) . .
C7 O1 Co 129.0(5) . 9_765
Co O1 Co 87.6(2) . 9_765
C1 O2 Co 125.3(6) . 9_765
C8 N1 C9 115.6(7) . .
C8 N1 Co 124.8(5) . .
C9 N1 Co 119.4(5) . .
O2 C1 C2 129.7(8) . .
O2 C1 H1A 115.2 . .
C2 C1 H1A 115.2 . .
C3 C2 C7 121.8(8) . .
C3 C2 C1 117.2(8) . .
C7 C2 C1 121.0(8) . .
C4 C3 C2 121.3(8) . .
C4 C3 H3A 119.4 . .
C2 C3 H3A 119.4 . .
C3 C4 C5 118.4(8) . .
C3 C4 Cl1 121.6(8) . .
C5 C4 Cl1 119.9(8) . .
C6 C5 C4 121.2(8) . .
C6 C5 H5A 119.4 . .
C4 C5 H5A 119.4 . .
C5 C6 C7 120.9(8) . .
C5 C6 C8 116.0(7) . .
C7 C6 C8 123.1(7) . .
O1 C7 C6 121.3(7) . .
O1 C7 C2 122.3(8) . .
C6 C7 C2 116.3(8) . .
N1 C8 C6 127.5(7) . .
N1 C8 H8A 116.2 . .
C6 C8 H8A 116.2 . .
C10 C9 C16 122.8(8) . .
C10 C9 N1 120.0(7) . .
C16 C9 N1 117.1(7) . .
C9 C10 C12 117.0(8) . .
C9 C10 C11 121.9(8) . .
C12 C10 C11 121.2(8) . .
C10 C11 H11A 109.5 . .
C10 C11 H11B 109.5 . .
H11A C11 H11B 109.5 . .
C10 C11 H11C 109.5 . .
H11A C11 H11C 109.5 . .
H11B C11 H11C 109.5 . .
C10 C12 C13 123.6(9) . .
C10 C12 H12A 118.2 . .
C13 C12 H12A 118.2 . .
C15 C13 C12 116.8(8) . .
C15 C13 C14 121.9(9) . .
C12 C13 C14 121.3(9) . .
C13 C14 H14A 109.5 . .
C13 C14 H14B 109.5 . .
H14A C14 H14B 109.5 . .
C13 C14 H14C 109.5 . .
H14A C14 H14C 109.5 . .
H14B C14 H14C 109.5 . .
C13 C15 C16 123.1(9) . .
C13 C15 H15A 118.5 . .
C16 C15 H15A 118.5 . .
C9 C16 C15 116.7(8) . .
C9 C16 C17 120.8(7) . .
C15 C16 C17 122.5(8) . .
C16 C17 H17A 109.5 . .
C16 C17 H17B 109.5 . .
H17A C17 H17B 109.5 . .
C16 C17 H17C 109.5 . .
H17A C17 H17C 109.5 . .
H17B C17 H17C 109.5 . .
C19 O3 Co 126.1(6) . .
C19 O4 Co 126.1(5) . 9_765
C19 C18 H18A 109.5 . .
C19 C18 H18B 109.5 . .
H18A C18 H18B 109.5 . .
C19 C18 H18C 109.5 . .
H18A C18 H18C 109.5 . .
H18B C18 H18C 109.5 . .
O3 C19 O4 125.3(8) . .
O3 C19 C18 116.8(9) . .
O4 C19 C18 117.9(8) . .

loop_
_geom_bond_atom_site_label_1
_geom_bond_atom_site_label_2
_geom_bond_distance
_geom_bond_site_symmetry_2
Co O4 2.048(6) 9_765
Co O3 2.068(6) .
Co O1 2.078(5) .
Co N1 2.085(6) .
Co O2 2.095(6) 9_765
Co O1 2.096(5) 9_765
Co Co 2.888(2) 9_765
Cl1 C4 1.709(9) .
O1 C7 1.279(9) .
O1 Co 2.096(5) 9_765
O2 C1 1.236(10) .
O2 Co 2.095(6) 9_765
N1 C8 1.274(9) .
N1 C9 1.461(9) .
C1 C2 1.455(11) .
C1 H1A 0.9300 .
C2 C3 1.380(11) .
C2 C7 1.427(10) .
C3 C4 1.365(11) .
C3 H3A 0.9300 .
C4 C5 1.415(11) .
C5 C6 1.381(10) .
C5 H5A 0.9300 .
C6 C7 1.412(10) .
C6 C8 1.476(10) .
C8 H8A 0.9300 .
C9 C10 1.371(10) .
C9 C16 1.400(11) .
C10 C12 1.375(11) .
C10 C11 1.500(10) .
C11 H11A 0.9600 .
C11 H11B 0.9600 .
C11 H11C 0.9600 .
C12 C13 1.399(11) .
C12 H12A 0.9300 .
C13 C15 1.355(11) .
C13 C14 1.525(11) .
C14 H14A 0.9600 .
C14 H14B 0.9600 .
C14 H14C 0.9600 .
C15 C16 1.401(11) .
C15 H15A 0.9300 .
C16 C17 1.543(11) .
C17 H17A 0.9600 .
C17 H17B 0.9600 .
C17 H17C 0.9600 .
O3 C19 1.268(9) .
O4 C19 1.269(10) .
O4 Co 2.048(6) 9_765
C18 C19 1.508(12) .
C18 H18A 0.9600 .
C18 H18B 0.9600 .
C18 H18C 0.9600 .

loop_
_geom_torsion_atom_site_label_1
_geom_torsion_atom_site_label_2
_geom_torsion_atom_site_label_3
_geom_torsion_atom_site_label_4
_geom_torsion
_geom_torsion_site_symmetry_1
_geom_torsion_site_symmetry_4
O4 Co O1 C7 -135.6(6) 9_765 .
O3 Co O1 C7 58.3(6) . .
N1 Co O1 C7 -35.2(6) . .
O2 Co O1 C7 -158.6(14) 9_765 .
O1 Co O1 C7 140.1(7) 9_765 .
Co Co O1 C7 140.1(7) 9_765 .
O4 Co O1 Co 84.3(2) 9_765 9_765
O3 Co O1 Co -81.7(2) . 9_765
N1 Co O1 Co -175.3(2) . 9_765
O2 Co O1 Co 61.3(16) 9_765 9_765
O1 Co O1 Co 0.0 9_765 9_765
O4 Co N1 C8 103.1(6) 9_765 .
O3 Co N1 C8 -64.6(6) . .
O1 Co N1 C8 20.4(6) . .
O2 Co N1 C8 -166.8(6) 9_765 .
O1 Co N1 C8 -45(3) 9_765 .
Co Co N1 C8 15.8(7) 9_765 .
O4 Co N1 C9 -82.2(6) 9_765 .
O3 Co N1 C9 110.1(6) . .
O1 Co N1 C9 -165.0(6) . .
O2 Co N1 C9 7.9(6) 9_765 .
O1 Co N1 C9 130(2) 9_765 .
Co Co N1 C9 -169.5(4) 9_765 .
Co O2 C1 C2 16.3(16) 9_765 .
O2 C1 C2 C3 -178.7(10) . .
O2 C1 C2 C7 2.2(16) . .
C7 C2 C3 C4 0.0(14) . .
C1 C2 C3 C4 -179.0(9) . .
C2 C3 C4 C5 1.3(14) . .
C2 C3 C4 Cl1 177.5(7) . .
C3 C4 C5 C6 -3.8(13) . .
Cl1 C4 C5 C6 -180.0(6) . .
C4 C5 C6 C7 4.9(12) . .
C4 C5 C6 C8 -178.8(7) . .
Co O1 C7 C6 31.4(10) . .
Co O1 C7 C6 155.8(5) 9_765 .
Co O1 C7 C2 -151.9(6) . .
Co O1 C7 C2 -27.4(11) 9_765 .
C5 C6 C7 O1 173.6(7) . .
C8 C6 C7 O1 -2.5(12) . .
C5 C6 C7 C2 -3.3(11) . .
C8 C6 C7 C2 -179.5(7) . .
C3 C2 C7 O1 -176.0(8) . .
C1 C2 C7 O1 3.0(13) . .
C3 C2 C7 C6 0.9(12) . .
C1 C2 C7 C6 179.9(8) . .
C9 N1 C8 C6 -179.4(7) . .
Co N1 C8 C6 -4.5(11) . .
C5 C6 C8 N1 172.4(7) . .
C7 C6 C8 N1 -11.4(12) . .
C8 N1 C9 C10 94.1(9) . .
Co N1 C9 C10 -81.0(8) . .
C8 N1 C9 C16 -89.0(9) . .
Co N1 C9 C16 95.8(7) . .
C16 C9 C10 C12 1.5(12) . .
N1 C9 C10 C12 178.2(7) . .
C16 C9 C10 C11 -178.8(8) . .
N1 C9 C10 C11 -2.1(12) . .
C9 C10 C12 C13 -1.9(13) . .
C11 C10 C12 C13 178.4(9) . .
C10 C12 C13 C15 2.2(14) . .
C10 C12 C13 C14 -179.5(8) . .
C12 C13 C15 C16 -2.2(13) . .
C14 C13 C15 C16 179.6(8) . .
C10 C9 C16 C15 -1.4(12) . .
N1 C9 C16 C15 -178.2(7) . .
C10 C9 C16 C17 179.7(8) . .
N1 C9 C16 C17 2.9(11) . .
C13 C15 C16 C9 1.8(13) . .
C13 C15 C16 C17 -179.3(8) . .
O4 Co O3 C19 -4.8(13) 9_765 .
O1 Co O3 C19 46.9(7) . .
N1 Co O3 C19 132.0(8) . .
O2 Co O3 C19 -127.9(8) 9_765 .
O1 Co O3 C19 -46.3(7) 9_765 .
Co Co O3 C19 0.2(7) 9_765 .
Co O3 C19 O4 -3.5(14) . .
Co O3 C19 C18 175.0(7) . .
Co O4 C19 O3 5.9(14) 9_765 .
Co O4 C19 C18 -172.6(7) 9_765 .
